data_1556194
loop_
_publ_author_name
'Yeom, Hyun-Suk'
'Li, Hui'
'Tang, Yu'
'Hsung, Richard P.'

_publ_section_title
;
 Total syntheses of cannabicyclol, clusiacyclol A and B, iso-eriobrucinol
 A and B, and eriobrucinol.
;
_journal_issue 12
_journal_name_full 'Organic letters'
_journal_page_first 3130
_journal_page_last 3133
_journal_paper_doi 10.1021/ol401335u
_journal_volume 15
_journal_year 2013
_chemical_formula_sum 'C16 H20 O3'
_chemical_formula_weight 260.32
_space_group_IT_number 43
_space_group_name_Hall 'F 2 -2d'
_space_group_name_H-M_alt 'F d d 2'
_symmetry_cell_setting orthorhombic
_symmetry_space_group_name_H-M 'F d d 2'
_atom_sites_solution_hydrogens geom
_atom_sites_solution_primary direct
_atom_sites_solution_secondary difmap
_audit_creation_method SHELXL-97
_cell_angle_alpha 90.00
_cell_angle_beta 90.00
_cell_angle_gamma 90.00
_cell_formula_units_Z 16
_cell_length_a 24.479(3)
_cell_length_b 35.736(4)
_cell_length_c 6.3330(8)
_cell_measurement_reflns_used 4237
_cell_measurement_temperature 113(2)
_cell_measurement_theta_max 27.8744
_cell_measurement_theta_min 2.0169
_cell_volume 5540.0(12)
_computing_cell_refinement Crsytalclear
_computing_data_collection Crsytalclear
_computing_data_reduction Crsytalclear
_computing_molecular_graphics 'Bruker SHELXTL'
_computing_publication_material 'Bruker SHELXTL'
_computing_structure_refinement 'SHELXL-97 (Sheldrick, 1997)'
_computing_structure_solution 'SHELXS-97 (Sheldrick, 1990)'
_diffrn_ambient_temperature 113(2)
_diffrn_detector_area_resol_mean 14.22
_diffrn_measured_fraction_theta_full 0.999
_diffrn_measured_fraction_theta_max 0.999
_diffrn_measurement_device_type 'Rigaku Saturn 724 CCD'
_diffrn_measurement_method '\w scans'
_diffrn_radiation_monochromator multilayer
_diffrn_radiation_source 'rotating anode'
_diffrn_radiation_type MoK\a
_diffrn_radiation_wavelength 0.71073
_diffrn_reflns_av_R_equivalents 0.0501
_diffrn_reflns_av_sigmaI/netI 0.0621
_diffrn_reflns_limit_h_max 32
_diffrn_reflns_limit_h_min -30
_diffrn_reflns_limit_k_max 46
_diffrn_reflns_limit_k_min -36
_diffrn_reflns_limit_l_max 8
_diffrn_reflns_limit_l_min -7
_diffrn_reflns_number 12425
_diffrn_reflns_theta_full 27.87
_diffrn_reflns_theta_max 27.87
_diffrn_reflns_theta_min 2.02
_diffrn_standards_decay_% 0
_diffrn_standards_interval_count 0
_diffrn_standards_interval_time 0
_diffrn_standards_number 0
_exptl_absorpt_coefficient_mu 0.085
_exptl_absorpt_correction_T_max 0.9865
_exptl_absorpt_correction_T_min 0.9832
_exptl_absorpt_correction_type multi-scan
_exptl_absorpt_process_details Crsytalclear
_exptl_crystal_colour Colorless
_exptl_crystal_density_diffrn 1.248
_exptl_crystal_density_method 'not measured'
_exptl_crystal_description Prism
_exptl_crystal_F_000 2240
_exptl_crystal_size_max 0.20
_exptl_crystal_size_mid 0.18
_exptl_crystal_size_min 0.16
_refine_diff_density_max 0.303
_refine_diff_density_min -0.169
_refine_diff_density_rms 0.040
_refine_ls_abs_structure_details 'Flack H D (1983), Acta Cryst. A39, 876-881'
_refine_ls_abs_structure_Flack -0.6(12)
_refine_ls_extinction_coef 0.0031(3)
_refine_ls_extinction_expression Fc^*^=kFc[1+0.001xFc^2^\l^3^/sin(2\q)]^-1/4^
_refine_ls_extinction_method SHELXL
_refine_ls_goodness_of_fit_ref 1.022
_refine_ls_hydrogen_treatment mixed
_refine_ls_matrix_type full
_refine_ls_number_parameters 250
_refine_ls_number_reflns 3063
_refine_ls_number_restraints 13
_refine_ls_restrained_S_all 1.023
_refine_ls_R_factor_all 0.0622
_refine_ls_R_factor_gt 0.0448
_refine_ls_shift/su_max 0.000
_refine_ls_shift/su_mean 0.000
_refine_ls_structure_factor_coef Fsqd
_refine_ls_weighting_details 'calc w=1/[\s^2^(Fo^2^)+(0.0613P)^2^+0.0000P] where P=(Fo^2^+2Fc^2^)/3'
_refine_ls_weighting_scheme calc
_refine_ls_wR_factor_gt 0.1055
_refine_ls_wR_factor_ref 0.1129
_reflns_number_gt 2212
_reflns_number_total 3063
_reflns_threshold_expression >2sigma(I)
_cod_data_source_file ol401335u_si_003.cif
_cod_data_source_block m130508g1
_cod_depositor_comments
;
The following automatic conversions were performed:

data item '_exptl_absorpt_correction_type' value 'MULTI-SCAN' was
changed to 'multi-scan' in accordance with the
/home/saulius/struct/COD-crude-data/automatic-downloads/DataCite-retrospective/ACS/depositions/lib/dictionaries/cif_core.dic
dictionary named 'cif_core.dic' version 2.4.2 last updated on
2011-04-26.

data item '_symmetry_cell_setting' value 'Orthorhombic' was changed
to 'orthorhombic' in accordance with the
/home/saulius/struct/COD-crude-data/automatic-downloads/DataCite-retrospective/ACS/depositions/lib/dictionaries/cif_core.dic
dictionary named 'cif_core.dic' version 2.4.2 last updated on
2011-04-26.

Automatic conversion script
Id: cif_fix_values 6909 2019-04-08 15:41:33Z antanas 
;
_cod_original_cell_volume 5540.0(11)
_cod_original_sg_symbol_H-M Fdd2
_cod_database_code 1556194

loop_
_symmetry_equiv_pos_as_xyz
'x, y, z'
'-x, -y, z'
'x+1/4, -y+1/4, z+1/4'
'-x+1/4, y+1/4, z+1/4'
'x, y+1/2, z+1/2'
'-x, -y+1/2, z+1/2'
'x+1/4, -y+3/4, z+3/4'
'-x+1/4, y+3/4, z+3/4'
'x+1/2, y, z+1/2'
'-x+1/2, -y, z+1/2'
'x+3/4, -y+1/4, z+3/4'
'-x+3/4, y+1/4, z+3/4'
'x+1/2, y+1/2, z'
'-x+1/2, -y+1/2, z'
'x+3/4, -y+3/4, z+1/4'
'-x+3/4, y+3/4, z+1/4'

loop_
_atom_site_label
_atom_site_type_symbol
_atom_site_fract_x
_atom_site_fract_y
_atom_site_fract_z
_atom_site_U_iso_or_equiv
_atom_site_adp_type
_atom_site_occupancy
_atom_site_symmetry_multiplicity
_atom_site_calc_flag
_atom_site_refinement_flags
_atom_site_disorder_assembly
_atom_site_disorder_group
O1 O 0.18447(6) 0.04215(4) 0.8705(2) 0.0376(4) Uani 1 1 d . . .
O2 O 0.25329(7) 0.15198(4) 0.5407(3) 0.0490(5) Uani 1 1 d . . .
O3 O 0.31479(6) 0.03530(4) 0.3078(2) 0.0394(4) Uani 1 1 d . . .
C1 C 0.21589(8) 0.05812(5) 0.7155(3) 0.0273(4) Uani 1 1 d . A .
C2 C 0.21755(8) 0.09695(5) 0.7088(4) 0.0327(5) Uani 1 1 d . . .
H2 H 0.1992 0.1115 0.8125 0.039 Uiso 1 1 calc R A .
C3 C 0.24643(8) 0.11384(5) 0.5481(3) 0.0320(4) Uani 1 1 d . A .
C4 C 0.27090(8) 0.09313(5) 0.3880(3) 0.0285(4) Uani 1 1 d . . .
C5 C 0.27666(8) 0.05517(5) 0.4229(3) 0.0287(4) Uani 1 1 d . A .
C6 C 0.24777(9) 0.03671(5) 0.5805(3) 0.0281(4) Uani 1 1 d . . .
H6 H 0.2498 0.0103 0.5954 0.034 Uiso 1 1 calc R A .
C7 C 0.3096(2) 0.16647(13) 0.4767(12) 0.0293(11) Uani 0.716(3) 1 d PD A 1
C8 C 0.34242(10) 0.13741(7) 0.3555(4) 0.0233(6) Uani 0.716(3) 1 d PD A 1
H8 H 0.3685 0.1508 0.2602 0.028 Uiso 0.716(3) 1 calc PR A 1
C9 C 0.3038(3) 0.1137(3) 0.218(3) 0.0290(12) Uani 0.716(3) 1 d PD A 1
H9 H 0.2792 0.1303 0.1339 0.035 Uiso 0.716(3) 1 calc PR A 1
C10 C 0.33222(11) 0.08670(7) 0.0758(4) 0.0297(6) Uani 0.716(3) 1 d P A 1
H10A H 0.3597 0.1000 -0.0107 0.036 Uiso 0.716(3) 1 calc PR A 1
H10B H 0.3055 0.0748 -0.0206 0.036 Uiso 0.716(3) 1 calc PR A 1
C11 C 0.3600(4) 0.05695(16) 0.2101(9) 0.0319(6) Uani 0.716(3) 1 d PD A 1
C12 C 0.39847(11) 0.07620(7) 0.3673(4) 0.0273(6) Uani 0.716(3) 1 d P A 1
H12A H 0.4310 0.0849 0.2887 0.033 Uiso 0.716(3) 1 calc PR A 1
H12B H 0.4111 0.0572 0.4700 0.033 Uiso 0.716(3) 1 calc PR A 1
C13 C 0.3753(6) 0.1097(3) 0.4925(14) 0.0277(11) Uani 0.716(3) 1 d PD A 1
H13A H 0.3513 0.1001 0.6062 0.033 Uiso 0.716(3) 1 calc PR A 1
H13B H 0.4059 0.1233 0.5600 0.033 Uiso 0.716(3) 1 calc PR A 1
C14 C 0.29686(15) 0.20115(9) 0.3493(7) 0.0449(9) Uani 0.716(3) 1 d PD A 1
H14A H 0.2850 0.1939 0.2073 0.067 Uiso 0.716(3) 1 calc PR A 1
H14B H 0.3296 0.2168 0.3390 0.067 Uiso 0.716(3) 1 calc PR A 1
H14C H 0.2676 0.2153 0.4188 0.067 Uiso 0.716(3) 1 calc PR A 1
C15 C 0.33202(13) 0.17672(8) 0.6962(5) 0.0436(8) Uani 0.716(3) 1 d PD A 1
H15A H 0.3102 0.1971 0.7563 0.065 Uiso 0.716(3) 1 calc PR A 1
H15B H 0.3701 0.1848 0.6832 0.065 Uiso 0.716(3) 1 calc PR A 1
H15C H 0.3300 0.1548 0.7889 0.065 Uiso 0.716(3) 1 calc PR A 1
C16 C 0.39043(15) 0.02863(9) 0.0771(5) 0.0442(8) Uani 0.716(3) 1 d PD A 1
H16A H 0.4083 0.0104 0.1694 0.066 Uiso 0.716(3) 1 calc PR A 1
H16B H 0.4180 0.0415 -0.0084 0.066 Uiso 0.716(3) 1 calc PR A 1
H16C H 0.3646 0.0157 -0.0161 0.066 Uiso 0.716(3) 1 calc PR A 1
C7' C 0.3617(10) 0.0550(4) 0.229(2) 0.0319(6) Uani 0.284(3) 1 d PD A 2
C8' C 0.3596(3) 0.0974(2) 0.2718(12) 0.0375(18) Uani 0.284(3) 1 d PD A 2
H8' H 0.3836 0.1095 0.1639 0.045 Uiso 0.284(3) 1 calc PR A 2
C9' C 0.3012(8) 0.1121(9) 0.232(7) 0.0290(12) Uani 0.284(3) 1 d PD A 2
H9' H 0.2889 0.1032 0.0898 0.035 Uiso 0.284(3) 1 calc PR A 2
C10' C 0.2981(4) 0.1536(2) 0.2362(14) 0.047(2) Uani 0.284(3) 1 d P A 2
H10C H 0.2641 0.1625 0.1675 0.057 Uiso 0.284(3) 1 calc PR A 2
H10D H 0.3298 0.1648 0.1624 0.057 Uiso 0.284(3) 1 calc PR A 2
C11' C 0.2985(9) 0.1648(3) 0.485(4) 0.0293(11) Uani 0.284(3) 1 d PD A 2
C12' C 0.3613(3) 0.1507(2) 0.5450(15) 0.047(2) Uani 0.284(3) 1 d P A 2
H12C H 0.3871 0.1682 0.4764 0.056 Uiso 0.284(3) 1 calc PR A 2
H12D H 0.3660 0.1537 0.6993 0.056 Uiso 0.284(3) 1 calc PR A 2
C13' C 0.3796(17) 0.1112(8) 0.489(4) 0.0277(11) Uani 0.284(3) 1 d PD A 2
H13C H 0.3662 0.0938 0.5991 0.033 Uiso 0.284(3) 1 calc PR A 2
H13D H 0.4201 0.1103 0.4914 0.033 Uiso 0.284(3) 1 calc PR A 2
C14' C 0.3658(5) 0.0466(3) -0.0078(15) 0.061(3) Uani 0.284(3) 1 d PD A 2
H14D H 0.3611 0.0197 -0.0315 0.091 Uiso 0.284(3) 1 calc PR A 2
H14E H 0.4018 0.0544 -0.0598 0.091 Uiso 0.284(3) 1 calc PR A 2
H14F H 0.3373 0.0604 -0.0835 0.091 Uiso 0.284(3) 1 calc PR A 2
C15' C 0.4051(4) 0.0338(2) 0.3566(16) 0.054(2) Uani 0.284(3) 1 d PD A 2
H15D H 0.3975 0.0366 0.5077 0.081 Uiso 0.284(3) 1 calc PR A 2
H15E H 0.4413 0.0441 0.3248 0.081 Uiso 0.284(3) 1 calc PR A 2
H15F H 0.4042 0.0072 0.3188 0.081 Uiso 0.284(3) 1 calc PR A 2
C16' C 0.3020(5) 0.2079(3) 0.505(3) 0.083(4) Uani 0.284(3) 1 d PD A 2
H16D H 0.2668 0.2190 0.4665 0.124 Uiso 0.284(3) 1 calc PR A 2
H16E H 0.3305 0.2174 0.4105 0.124 Uiso 0.284(3) 1 calc PR A 2
H16F H 0.3109 0.2147 0.6512 0.124 Uiso 0.284(3) 1 calc PR A 2
H1 H 0.1797(12) 0.0185(8) 0.838(5) 0.080(10) Uiso 1 1 d . . .

loop_
_atom_site_aniso_label
_atom_site_aniso_U_11
_atom_site_aniso_U_22
_atom_site_aniso_U_33
_atom_site_aniso_U_23
_atom_site_aniso_U_13
_atom_site_aniso_U_12
O1 0.0352(9) 0.0293(8) 0.0483(9) 0.0031(6) 0.0122(7) -0.0022(6)
O2 0.0415(9) 0.0215(7) 0.0842(12) -0.0012(7) 0.0204(8) -0.0010(7)
O3 0.0456(9) 0.0242(7) 0.0483(9) -0.0073(6) 0.0177(7) -0.0089(6)
C1 0.0202(10) 0.0259(10) 0.0356(10) 0.0026(8) -0.0021(7) -0.0020(7)
C2 0.0236(10) 0.0261(10) 0.0484(12) -0.0053(8) 0.0017(8) 0.0004(8)
C3 0.0249(10) 0.0201(9) 0.0510(12) 0.0023(9) -0.0037(8) 0.0002(8)
C4 0.0218(10) 0.0296(10) 0.0340(10) 0.0026(8) -0.0095(8) -0.0038(8)
C5 0.0298(11) 0.0248(9) 0.0313(10) -0.0037(7) -0.0046(8) -0.0014(8)
C6 0.0279(10) 0.0206(9) 0.0357(10) -0.0009(8) -0.0007(7) -0.0039(8)
C7 0.015(3) 0.0223(11) 0.0509(15) 0.0032(10) 0.004(2) -0.0078(13)
C8 0.0192(12) 0.0239(13) 0.0269(12) -0.0006(9) 0.0000(9) -0.0025(10)
C9 0.0290(13) 0.0283(15) 0.030(2) 0.0055(14) -0.0097(14) -0.0059(12)
C10 0.0307(15) 0.0386(15) 0.0197(12) -0.0029(10) -0.0005(10) -0.0100(12)
C11 0.0316(13) 0.0283(12) 0.0359(14) -0.0011(10) 0.0068(11) -0.0066(9)
C12 0.0234(14) 0.0233(13) 0.0353(14) 0.0031(10) 0.0003(11) 0.0027(10)
C13 0.021(3) 0.0287(13) 0.0338(11) -0.0010(9) -0.0059(11) -0.0042(15)
C14 0.044(2) 0.0272(17) 0.064(2) 0.0093(15) 0.0090(17) 0.0049(14)
C15 0.046(2) 0.0362(17) 0.0488(18) -0.0162(13) -0.0023(14) -0.0035(13)
C16 0.046(2) 0.0403(18) 0.046(2) -0.0124(15) 0.0208(15) -0.0041(15)
C7' 0.0316(13) 0.0283(12) 0.0359(14) -0.0011(10) 0.0068(11) -0.0066(9)
C8' 0.029(4) 0.050(4) 0.034(4) 0.009(3) -0.007(3) -0.017(3)
C9' 0.0290(13) 0.0283(15) 0.030(2) 0.0055(14) -0.0097(14) -0.0059(12)
C10' 0.045(5) 0.035(4) 0.062(5) 0.028(4) -0.018(4) -0.007(4)
C11' 0.015(3) 0.0223(11) 0.0509(15) 0.0032(10) 0.004(2) -0.0078(13)
C12' 0.032(5) 0.033(4) 0.075(6) 0.006(4) -0.020(4) -0.011(3)
C13' 0.021(3) 0.0287(13) 0.0338(11) -0.0010(9) -0.0059(11) -0.0042(15)
C14' 0.077(8) 0.063(7) 0.043(5) -0.001(4) 0.004(5) -0.010(5)
C15' 0.039(5) 0.051(5) 0.072(6) 0.007(4) -0.015(4) -0.005(4)
C16' 0.081(8) 0.034(6) 0.134(13) 0.000(7) -0.017(9) -0.024(5)

loop_
_atom_type_symbol
_atom_type_description
_atom_type_scat_dispersion_real
_atom_type_scat_dispersion_imag
_atom_type_scat_source
C C 0.0033 0.0016 'International Tables Vol C Tables 4.2.6.8 and 6.1.1.4'
H H 0.0000 0.0000 'International Tables Vol C Tables 4.2.6.8 and 6.1.1.4'
O O 0.0106 0.0060 'International Tables Vol C Tables 4.2.6.8 and 6.1.1.4'

loop_
_geom_angle_atom_site_label_1
_geom_angle_atom_site_label_2
_geom_angle_atom_site_label_3
_geom_angle
C1 O1 H1 108(2)
C11' O2 C3 118.8(7)
C11' O2 C7 2.0(11)
C3 O2 C7 117.1(2)
C5 O3 C7' 118.2(5)
C5 O3 C11 117.1(2)
C7' O3 C11 5.3(7)
O1 C1 C6 121.79(16)
O1 C1 C2 117.00(17)
C6 C1 C2 121.05(17)
C3 C2 C1 118.36(18)
C3 C2 H2 120.8
C1 C2 H2 120.8
O2 C3 C2 121.48(19)
O2 C3 C4 116.76(19)
C2 C3 C4 121.74(17)
C5 C4 C3 116.74(19)
C5 C4 C9' 122.0(9)
C3 C4 C9' 118.8(11)
C5 C4 C9 121.9(4)
C3 C4 C9 118.9(4)
C9' C4 C9 0.1(16)
O3 C5 C4 119.33(18)
O3 C5 C6 118.60(16)
C4 C5 C6 121.93(19)
C1 C6 C5 117.83(16)
C1 C6 H6 121.1
C5 C6 H6 121.1
C14 C7 C8 113.6(5)
C14 C7 O2 103.4(4)
C8 C7 O2 112.3(3)
C14 C7 C15 111.2(4)
C8 C7 C15 115.5(4)
O2 C7 C15 99.3(4)
C7 C8 C9 109.7(4)
C7 C8 C13 115.5(5)
C9 C8 C13 106.5(7)
C7 C8 H8 108.3
C9 C8 H8 108.3
C13 C8 H8 108.3
C10 C9 C4 111.1(8)
C10 C9 C8 114.3(5)
C4 C9 C8 100.9(9)
C10 C9 H9 110.1
C4 C9 H9 110.1
C8 C9 H9 110.1
C9 C10 C11 108.8(7)
C9 C10 H10A 109.9
C11 C10 H10A 109.9
C9 C10 H10B 109.9
C11 C10 H10B 109.9
H10A C10 H10B 108.3
O3 C11 C16 104.5(4)
O3 C11 C10 105.3(5)
C16 C11 C10 112.1(4)
O3 C11 C12 114.9(4)
C16 C11 C12 111.0(5)
C10 C11 C12 108.9(4)
C11 C12 C13 117.1(5)
C11 C12 H12A 108.0
C13 C12 H12A 108.0
C11 C12 H12B 108.0
C13 C12 H12B 108.0
H12A C12 H12B 107.3
C8 C13 C12 113.6(4)
C8 C13 H13A 108.8
C12 C13 H13A 108.8
C8 C13 H13B 108.8
C12 C13 H13B 108.8
H13A C13 H13B 107.7
O3 C7' C14' 107.4(12)
O3 C7' C15' 97.3(10)
C14' C7' C15' 111.9(12)
O3 C7' C8' 113.2(12)
C14' C7' C8' 111.6(11)
C15' C7' C8' 114.4(11)
C7' C8' C13' 117.5(13)
C7' C8' C9' 109.7(14)
C13' C8' C9' 109.4(19)
C7' C8' H8' 106.5
C13' C8' H8' 106.5
C9' C8' H8' 106.5
C4 C9' C10' 116(2)
C4 C9' C8' 102(2)
C10' C9' C8' 112.7(18)
C4 C9' H9' 108.6
C10' C9' H9' 108.6
C8' C9' H9' 108.6
C9' C10' C11' 105.2(19)
C9' C10' H10C 110.7
C11' C10' H10C 110.7
C9' C10' H10D 110.7
C11' C10' H10D 110.7
H10C C10' H10D 108.8
O2 C11' C16' 113.0(13)
O2 C11' C10' 100.1(13)
C16' C11' C10' 108.8(14)
O2 C11' C12' 130.2(14)
C16' C11' C12' 103.5(12)
C10' C11' C12' 98.7(12)
C13' C12' C11' 120.1(14)
C13' C12' H12C 107.3
C11' C12' H12C 107.3
C13' C12' H12D 107.3
C11' C12' H12D 107.3
H12C C12' H12D 106.9
C12' C13' C8' 114.2(14)
C12' C13' H13C 108.7
C8' C13' H13C 108.7
C12' C13' H13D 108.7
C8' C13' H13D 108.7
H13C C13' H13D 107.6
C7' C14' H14D 109.5
C7' C14' H14E 109.5
H14D C14' H14E 109.5
C7' C14' H14F 109.5
H14D C14' H14F 109.5
H14E C14' H14F 109.5
C7' C15' H15D 109.5
C7' C15' H15E 109.5
H15D C15' H15E 109.5
C7' C15' H15F 109.5
H15D C15' H15F 109.5
H15E C15' H15F 109.5
C11' C16' H16D 109.5
C11' C16' H16E 109.5
H16D C16' H16E 109.5
C11' C16' H16F 109.5
H16D C16' H16F 109.5
H16E C16' H16F 109.5

loop_
_geom_bond_atom_site_label_1
_geom_bond_atom_site_label_2
_geom_bond_distance
O1 C1 1.372(2)
O1 H1 0.88(3)
O2 C11' 1.25(2)
O2 C3 1.374(2)
O2 C7 1.528(6)
O3 C5 1.381(2)
O3 C7' 1.44(3)
O3 C11 1.485(10)
C1 C6 1.388(3)
C1 C2 1.389(2)
C2 C3 1.379(3)
C2 H2 0.9500
C3 C4 1.391(3)
C4 C5 1.382(2)
C4 C9' 1.41(5)
C4 C9 1.532(19)
C5 C6 1.390(3)
C6 H6 0.9500
C7 C14 1.512(6)
C7 C8 1.520(6)
C7 C15 1.538(7)
C8 C9 1.540(9)
C8 C13 1.543(9)
C8 H8 1.0000
C9 C10 1.491(11)
C9 H9 1.0000
C10 C11 1.522(5)
C10 H10A 0.9900
C10 H10B 0.9900
C11 C16 1.513(6)
C11 C12 1.533(7)
C12 C13 1.544(10)
C12 H12A 0.9900
C12 H12B 0.9900
C13 H13A 0.9900
C13 H13B 0.9900
C14 H14A 0.9800
C14 H14B 0.9800
C14 H14C 0.9800
C15 H15A 0.9800
C15 H15B 0.9800
C15 H15C 0.9800
C16 H16A 0.9800
C16 H16B 0.9800
C16 H16C 0.9800
C7' C14' 1.530(10)
C7' C15' 1.537(10)
C7' C8' 1.542(10)
C8' C13' 1.543(10)
C8' C9' 1.543(10)
C8' H8' 1.0000
C9' C10' 1.49(3)
C9' H9' 1.0000
C10' C11' 1.63(2)
C10' H10C 0.9900
C10' H10D 0.9900
C11' C16' 1.548(10)
C11' C12' 1.66(2)
C12' C13' 1.52(3)
C12' H12C 0.9900
C12' H12D 0.9900
C13' H13C 0.9900
C13' H13D 0.9900
C14' H14D 0.9800
C14' H14E 0.9800
C14' H14F 0.9800
C15' H15D 0.9800
C15' H15E 0.9800
C15' H15F 0.9800
C16' H16D 0.9800
C16' H16E 0.9800
C16' H16F 0.9800

loop_
_geom_hbond_atom_site_label_D
_geom_hbond_atom_site_label_H
_geom_hbond_atom_site_label_A
_geom_hbond_distance_DH
_geom_hbond_distance_HA
_geom_hbond_distance_DA
_geom_hbond_angle_DHA
_geom_hbond_site_symmetry_A
O1 H1 O3 0.88(3) 1.94(3) 2.796(2) 166(3) 10

loop_
_geom_torsion_atom_site_label_1
_geom_torsion_atom_site_label_2
_geom_torsion_atom_site_label_3
_geom_torsion_atom_site_label_4
_geom_torsion
O1 C1 C2 C3 -176.62(18)
C6 C1 C2 C3 7.9(3)
C11' O2 C3 C2 139.8(12)
C7 O2 C3 C2 138.6(4)
C11' O2 C3 C4 -39.0(12)
C7 O2 C3 C4 -40.2(4)
C1 C2 C3 O2 -174.98(19)
C1 C2 C3 C4 3.7(3)
O2 C3 C4 C5 163.42(17)
C2 C3 C4 C5 -15.4(3)
O2 C3 C4 C9' 0.7(9)
C2 C3 C4 C9' -178.1(9)
O2 C3 C4 C9 0.6(4)
C2 C3 C4 C9 -178.2(4)
C7' O3 C5 C4 26.7(6)
C11 O3 C5 C4 20.9(3)
C7' O3 C5 C6 -149.0(6)
C11 O3 C5 C6 -154.8(3)
C3 C4 C5 O3 -159.46(17)
C9' C4 C5 O3 2.7(11)
C9 C4 C5 O3 2.8(5)
C3 C4 C5 C6 16.1(3)
C9' C4 C5 C6 178.3(11)
C9 C4 C5 C6 178.4(4)
O1 C1 C6 C5 177.57(16)
C2 C1 C6 C5 -7.1(3)
O3 C5 C6 C1 170.36(16)
C4 C5 C6 C1 -5.3(3)
C11' O2 C7 C14 -5(33)
C3 O2 C7 C14 144.0(3)
C11' O2 C7 C8 -127(34)
C3 O2 C7 C8 21.1(6)
C11' O2 C7 C15 110(34)
C3 O2 C7 C15 -101.5(3)
C14 C7 C8 C9 -82.5(8)
O2 C7 C8 C9 34.4(9)
C15 C7 C8 C9 147.3(8)
C14 C7 C8 C13 157.1(7)
O2 C7 C8 C13 -85.9(8)
C15 C7 C8 C13 27.0(8)
C5 C4 C9 C10 11.4(7)
C3 C4 C9 C10 173.3(3)
C9' C4 C9 C10 152(100)
C5 C4 C9 C8 -110.2(5)
C3 C4 C9 C8 51.7(5)
C9' C4 C9 C8 31(100)
C7 C8 C9 C10 174.2(9)
C13 C8 C9 C10 -60.1(14)
C7 C8 C9 C4 -66.5(6)
C13 C8 C9 C4 59.2(7)
C4 C9 C10 C11 -46.5(6)
C8 C9 C10 C11 67.0(13)
C5 O3 C11 C16 -173.7(3)
C7' O3 C11 C16 83(7)
C5 O3 C11 C10 -55.5(4)
C7' O3 C11 C10 -159(7)
C5 O3 C11 C12 64.4(4)
C7' O3 C11 C12 -39(6)
C9 C10 C11 O3 67.6(6)
C9 C10 C11 C16 -179.3(6)
C9 C10 C11 C12 -56.1(8)
O3 C11 C12 C13 -70.1(7)
C16 C11 C12 C13 171.6(7)
C10 C11 C12 C13 47.8(9)
C7 C8 C13 C12 168.5(7)
C9 C8 C13 C12 46.4(13)
C11 C12 C13 C8 -44.7(13)
C5 O3 C7' C14' -128.2(7)
C11 O3 C7' C14' -49(6)
C5 O3 C7' C15' 116.0(6)
C11 O3 C7' C15' -165(7)
C5 O3 C7' C8' -4.6(10)
C11 O3 C7' C8' 75(7)
O3 C7' C8' C13' 84(2)
C14' C7' C8' C13' -155(2)
C15' C7' C8' C13' -26(3)
O3 C7' C8' C9' -42(2)
C14' C7' C8' C9' 80(3)
C15' C7' C8' C9' -152(2)
C5 C4 C9' C10' -169.8(8)
C3 C4 C9' C10' -8.0(18)
C9 C4 C9' C10' 151(100)
C5 C4 C9' C8' -47.0(19)
C3 C4 C9' C8' 114.8(11)
C9 C4 C9' C8' -86(100)
C7' C8' C9' C4 64(2)
C13' C8' C9' C4 -66(2)
C7' C8' C9' C10' -171(2)
C13' C8' C9' C10' 59(4)
C4 C9' C10' C11' 39.0(16)
C8' C9' C10' C11' -78(3)
C3 O2 C11' C16' -174.4(11)
C7 O2 C11' C16' -142(35)
C3 O2 C11' C10' 70.0(12)
C7 O2 C11' C10' 102(33)
C3 O2 C11' C12' -41(2)
C7 O2 C11' C12' -9(32)
C9' C10' C11' O2 -67.6(14)
C9' C10' C11' C16' 173.6(13)
C9' C10' C11' C12' 66.0(12)
O2 C11' C12' C13' 59(3)
C16' C11' C12' C13' -164(2)
C10' C11' C12' C13' -52(2)
C11' C12' C13' C8' 40(4)
C7' C8' C13' C12' -163(2)
C9' C8' C13' C12' -37(4)
